data_7158747
loop_
_publ_author_name
'Iwai, Kento'
'Mukaijo, Yusuke'
'Asahara, Haruyasu'
'Nishiwaki, Nagatoshi'

_publ_section_title
;
 A new approach to 10-arylated
 5<i>H</i>-dibenzo[<i>b</i>,<i>f</i>]azepines using <i>syn</i>-selective
 hydrohalogenation of ethynylaniline.
;
_journal_issue 28
_journal_name_full 'Organic &amp; biomolecular chemistry'
_journal_page_first 5543
_journal_page_last 5550
_journal_paper_doi 10.1039/d2ob00950a
_journal_volume 20
_journal_year 2022
_chemical_formula_moiety 'C16 H13 Br2 N1 O1'
_chemical_formula_sum 'C16 H13 Br2 N O'
_chemical_formula_weight 395.07
_chemical_melting_point 389.1(3)
_chemical_name_systematic E-1-(2-acetylaminophenyl)-1-bromo-2-(2-bromophenyl)ethene
_space_group_crystal_system triclinic
_space_group_IT_number 2
_space_group_name_Hall '-P 1'
_space_group_name_H-M_alt 'P -1'
_symmetry_cell_setting triclinic
_atom_sites_solution_hydrogens geom
_audit_creation_method SHELXL-2018/3
_audit_update_record
;
2022-02-08 deposited with the CCDC.	2022-06-29 downloaded from the CCDC.
;
_cell_angle_alpha 106.052(2)
_cell_angle_beta 102.529(2)
_cell_angle_gamma 106.772(2)
_cell_formula_units_Z 4
_cell_length_a 9.9894(2)
_cell_length_b 11.4609(3)
_cell_length_c 14.7673(4)
_cell_measurement_reflns_used 9984
_cell_measurement_temperature 93(2)
_cell_measurement_theta_max 29.4400
_cell_measurement_theta_min 2.0200
_cell_volume 1472.53(7)
_computing_cell_refinement 'CrysAlisPro 1.171.40.47a (Rigaku OD, 2019)'
_computing_data_collection 'CrysAlisPro 1.171.40.47a (Rigaku OD, 2019)'
_computing_data_reduction 'CrysAlisPro 1.171.40.47a (Rigaku OD, 2019)'
_computing_molecular_graphics 'Yadokari-XG 2009 (Wakita Nemoto et al., 2009)'
_computing_publication_material 'Yadokari-XG 2009 (Wakita,Nemoto et al., 2009)'
_computing_structure_refinement 'SHELXL-2018/3 (Sheldrick, 2018)'
_diffrn_ambient_temperature 93(2)
_diffrn_detector_area_resol_mean 10.0000
_diffrn_measured_fraction_theta_full 1.000
_diffrn_measured_fraction_theta_max 1.000
_diffrn_measurement_device_type 'XtaLAB Synergy, Single source at offset/far, HyPix'
_diffrn_measurement_method '\w scans'
_diffrn_radiation_monochromator mirror
_diffrn_radiation_type MoK\a
_diffrn_radiation_wavelength 0.71073
_diffrn_reflns_av_R_equivalents 0.0316
_diffrn_reflns_av_unetI/netI 0.0362
_diffrn_reflns_Laue_measured_fraction_full 1.000
_diffrn_reflns_Laue_measured_fraction_max 1.000
_diffrn_reflns_limit_h_max 12
_diffrn_reflns_limit_h_min -12
_diffrn_reflns_limit_k_max 13
_diffrn_reflns_limit_k_min -13
_diffrn_reflns_limit_l_max 17
_diffrn_reflns_limit_l_min -17
_diffrn_reflns_number 16132
_diffrn_reflns_point_group_measured_fraction_full 1.000
_diffrn_reflns_point_group_measured_fraction_max 1.000
_diffrn_reflns_theta_full 25.242
_diffrn_reflns_theta_max 25.497
_diffrn_reflns_theta_min 1.992
_diffrn_source 'micro-focus sealed X-ray tube'
_exptl_absorpt_coefficient_mu 5.499
_exptl_absorpt_correction_T_max 1.000
_exptl_absorpt_correction_T_min 0.116
_exptl_absorpt_correction_type gaussian
_exptl_absorpt_process_details
;
CrysAlisPro 1.171.40.47a (Rigaku Oxford Diffraction, 2019)
Numerical absorption correction based on gaussian integration over
   a multifaceted crystal model
Empirical absorption correction using spherical harmonics,
 implemented in SCALE3 ABSPACK scaling algorithm.
;
_exptl_crystal_colour colorless
_exptl_crystal_density_diffrn 1.782
_exptl_crystal_description plate
_exptl_crystal_F_000 776
_exptl_crystal_recrystallization_method 'Re-crystallisation from solvent: Hexane'
_exptl_crystal_size_max 0.592
_exptl_crystal_size_mid 0.214
_exptl_crystal_size_min 0.076
_refine_diff_density_max 0.983
_refine_diff_density_min -0.501
_refine_diff_density_rms 0.099
_refine_ls_extinction_method none
_refine_ls_goodness_of_fit_ref 1.033
_refine_ls_matrix_type full
_refine_ls_number_parameters 363
_refine_ls_number_reflns 5481
_refine_ls_number_restraints 0
_refine_ls_restrained_S_all 1.033
_refine_ls_R_factor_all 0.0421
_refine_ls_R_factor_gt 0.0320
_refine_ls_shift/su_max 0.002
_refine_ls_shift/su_mean 0.000
_refine_ls_structure_factor_coef Fsqd
_refine_ls_weighting_details 'w=1/[\s^2^(Fo^2^)+(0.0486P)^2^] where P=(Fo^2^+2Fc^2^)/3'
_refine_ls_weighting_scheme calc
_refine_ls_wR_factor_gt 0.0754
_refine_ls_wR_factor_ref 0.0784
_reflns_Friedel_coverage 0.000
_reflns_number_gt 4651
_reflns_number_total 5481
_reflns_threshold_expression 'I > 2\s(I)'
_cod_data_source_file d2ob00950a2.cif
_cod_data_source_block 5_a
_cod_depositor_comments
;
The following automatic conversions were performed:

data item '_chemical_melting_point' value '388.8-389.5' was changed
to '389.1(3)' -- the average value was taken and precision was
estimated.

Automatic conversion script
Id: cif_fix_values 7556 2019-12-06 15:28:31Z antanas 

 Adding full bibliography for 7158747--7158749.cif.
;
_cod_original_formula_sum 'C16 H13 Br2 N1 O1'
_cod_database_code 7158747
_shelx_shelxl_version_number 2018/3
_shelx_space_group_comment
;
The symmetry employed for this shelxl refinement is uniquely defined
by the following loop, which should always be used as a source of
symmetry information in preference to the above space-group names.
They are only intended as comments.
;

loop_
_space_group_symop_operation_xyz
'x, y, z'
'-x, -y, -z'

loop_
_atom_site_label
_atom_site_type_symbol
_atom_site_fract_x
_atom_site_fract_y
_atom_site_fract_z
_atom_site_U_iso_or_equiv
_atom_site_adp_type
_atom_site_occupancy
_atom_site_site_symmetry_order
_atom_site_calc_flag
_atom_site_refinement_flags_posn
_atom_site_refinement_flags_adp
_atom_site_refinement_flags_occupancy
_atom_site_disorder_assembly
_atom_site_disorder_group
C1 C 0.1727(3) 0.0649(3) 0.6607(2) 0.0150(6) Uani 1 1 d . . . . .
C2 C 0.0759(3) -0.0323(3) 0.6819(2) 0.0151(6) Uani 1 1 d . . . . .
C3 C 0.0048(3) -0.1575(3) 0.6084(2) 0.0182(7) Uani 1 1 d . . . . .
H1 H -0.062991 -0.223856 0.620689 0.022 Uiso 1 1 calc R U . . .
C4 C 0.0318(3) -0.1866(3) 0.5175(2) 0.0224(7) Uani 1 1 d . . . . .
H2 H -0.016321 -0.272430 0.468792 0.027 Uiso 1 1 calc R U . . .
C5 C 0.1282(3) -0.0906(3) 0.4987(2) 0.0236(7) Uani 1 1 d . . . . .
H3 H 0.146798 -0.110071 0.436889 0.028 Uiso 1 1 calc R U . . .
C6 C 0.1982(3) 0.0348(3) 0.5698(2) 0.0190(7) Uani 1 1 d . . . . .
H4 H 0.264436 0.100849 0.556258 0.023 Uiso 1 1 calc R U . . .
N1 N 0.2505(3) 0.1950(2) 0.73152(18) 0.0163(5) Uani 1 1 d . . . . .
H5 H 0.347646 0.224471 0.751698 0.020 Uiso 1 1 calc R U . . .
C7 C 0.1848(3) 0.2765(3) 0.7699(2) 0.0170(6) Uani 1 1 d . . . . .
O1 O 0.0508(2) 0.24449(19) 0.74853(15) 0.0212(5) Uani 1 1 d . . . . .
C8 C 0.2927(3) 0.4087(3) 0.8424(2) 0.0235(7) Uani 1 1 d . . . . .
H6 H 0.248294 0.474327 0.840563 0.035 Uiso 1 1 calc R U . . .
H7 H 0.382767 0.431509 0.824056 0.035 Uiso 1 1 calc R U . . .
H8 H 0.317160 0.406513 0.909662 0.035 Uiso 1 1 calc R U . . .
C9 C 0.0567(3) -0.0068(3) 0.7807(2) 0.0157(6) Uani 1 1 d . . . . .
Br1 Br -0.14477(3) -0.04591(3) 0.77811(2) 0.02509(10) Uani 1 1 d . . . . .
C10 C 0.1590(3) 0.0321(3) 0.8690(2) 0.0173(7) Uani 1 1 d . . . . .
H9 H 0.129517 0.050285 0.926694 0.021 Uiso 1 1 calc R U . . .
C13 C 0.5761(4) 0.1618(3) 0.9803(2) 0.0271(8) Uani 1 1 d . . . . .
H10 H 0.652041 0.231311 1.035804 0.033 Uiso 1 1 calc R U . . .
C11 C 0.3154(3) 0.0487(3) 0.8827(2) 0.0161(6) Uani 1 1 d . . . . .
C12 C 0.4303(3) 0.1483(3) 0.9640(2) 0.0186(7) Uani 1 1 d . . . . .
C14 C 0.6095(4) 0.0716(4) 0.9136(3) 0.0297(8) Uani 1 1 d . . . . .
H11 H 0.709620 0.080362 0.923140 0.036 Uiso 1 1 calc R U . . .
C15 C 0.5005(4) -0.0296(3) 0.8346(2) 0.0254(8) Uani 1 1 d . . . . .
H12 H 0.524503 -0.092152 0.790590 0.031 Uiso 1 1 calc R U . . .
C16 C 0.3544(3) -0.0409(3) 0.8187(2) 0.0185(7) Uani 1 1 d . . . . .
H13 H 0.279317 -0.111073 0.763082 0.022 Uiso 1 1 calc R U . . .
Br2 Br 0.38597(4) 0.27011(3) 1.05804(2) 0.02756(10) Uani 1 1 d . . . . .
C17 C 0.8669(3) 0.4775(3) 0.8314(2) 0.0170(7) Uani 1 1 d . . . . .
C18 C 0.9420(3) 0.5717(3) 0.7979(2) 0.0165(6) Uani 1 1 d . . . . .
C19 C 1.0102(3) 0.7016(3) 0.8623(2) 0.0202(7) Uani 1 1 d . . . . .
H14 H 1.064710 0.765386 0.840947 0.024 Uiso 1 1 calc R U . . .
C20 C 0.9993(3) 0.7388(3) 0.9571(2) 0.0244(7) Uani 1 1 d . . . . .
H15 H 1.042868 0.828290 0.999556 0.029 Uiso 1 1 calc R U . . .
C21 C 0.9249(3) 0.6456(3) 0.9897(2) 0.0275(8) Uani 1 1 d . . . . .
H16 H 0.919693 0.670850 1.055398 0.033 Uiso 1 1 calc R U . . .
C22 C 0.8580(3) 0.5158(3) 0.9274(2) 0.0218(7) Uani 1 1 d . . . . .
H17 H 0.805628 0.452483 0.949998 0.026 Uiso 1 1 calc R U . . .
N2 N 0.8026(3) 0.3432(2) 0.76876(18) 0.0178(6) Uani 1 1 d . . . . .
H18 H 0.860237 0.306815 0.745031 0.021 Uiso 1 1 calc R U . . .
C23 C 0.6578(3) 0.2676(3) 0.7431(2) 0.0183(7) Uani 1 1 d . . . . .
O2 O 0.5703(2) 0.3101(2) 0.77438(16) 0.0224(5) Uani 1 1 d . . . . .
C24 C 0.6121(3) 0.1310(3) 0.6718(2) 0.0229(7) Uani 1 1 d . . . . .
H19 H 0.521048 0.075207 0.676788 0.034 Uiso 1 1 calc R U . . .
H20 H 0.690430 0.097457 0.688051 0.034 Uiso 1 1 calc R U . . .
H21 H 0.594806 0.130698 0.603829 0.034 Uiso 1 1 calc R U . . .
C25 C 0.9426(3) 0.5378(3) 0.6933(2) 0.0167(6) Uani 1 1 d . . . . .
C26 C 0.8271(3) 0.4881(3) 0.6101(2) 0.0169(6) Uani 1 1 d . . . . .
H22 H 0.846411 0.468074 0.548551 0.020 Uiso 1 1 calc R U . . .
C27 C 0.6721(3) 0.4617(3) 0.6061(2) 0.0164(6) Uani 1 1 d . . . . .
C28 C 0.5574(3) 0.3546(3) 0.5302(2) 0.0166(6) Uani 1 1 d . . . . .
C29 C 0.4108(3) 0.3297(3) 0.5224(2) 0.0199(7) Uani 1 1 d . . . . .
H23 H 0.334757 0.255914 0.470049 0.024 Uiso 1 1 calc R U . . .
C30 C 0.3767(3) 0.4155(3) 0.5934(2) 0.0184(7) Uani 1 1 d . . . . .
H24 H 0.276536 0.399158 0.589753 0.022 Uiso 1 1 calc R U . . .
C31 C 0.4851(3) 0.5217(3) 0.6673(2) 0.0213(7) Uani 1 1 d . . . . .
H25 H 0.460482 0.579630 0.714687 0.026 Uiso 1 1 calc R U . . .
C32 C 0.6322(3) 0.5462(3) 0.6741(2) 0.0185(7) Uani 1 1 d . . . . .
H26 H 0.707004 0.621611 0.725679 0.022 Uiso 1 1 calc R U . . .
Br3 Br 0.60092(3) 0.23429(3) 0.43440(2) 0.02312(10) Uani 1 1 d . . . . .
Br4 Br 1.13539(3) 0.57968(3) 0.67916(2) 0.02240(10) Uani 1 1 d . . . . .

loop_
_atom_site_aniso_label
_atom_site_aniso_U_11
_atom_site_aniso_U_22
_atom_site_aniso_U_33
_atom_site_aniso_U_23
_atom_site_aniso_U_13
_atom_site_aniso_U_12
C1 0.0118(15) 0.0159(15) 0.0149(15) 0.0038(13) 0.0028(12) 0.0047(12)
C2 0.0112(15) 0.0200(16) 0.0168(16) 0.0082(13) 0.0026(12) 0.0097(13)
C3 0.0104(15) 0.0180(16) 0.0237(17) 0.0052(13) 0.0024(13) 0.0060(12)
C4 0.0181(17) 0.0219(17) 0.0197(17) -0.0027(14) 0.0006(14) 0.0107(14)
C5 0.0223(18) 0.0354(19) 0.0156(16) 0.0042(15) 0.0066(14) 0.0188(15)
C6 0.0153(16) 0.0264(17) 0.0210(17) 0.0109(14) 0.0086(13) 0.0114(14)
N1 0.0105(13) 0.0173(13) 0.0197(14) 0.0059(11) 0.0055(11) 0.0035(10)
C7 0.0205(17) 0.0187(16) 0.0141(15) 0.0070(13) 0.0071(13) 0.0082(13)
O1 0.0201(12) 0.0222(12) 0.0232(12) 0.0046(10) 0.0112(9) 0.0111(9)
C8 0.0278(18) 0.0181(16) 0.0239(18) 0.0051(14) 0.0108(14) 0.0078(14)
C9 0.0131(15) 0.0124(14) 0.0241(17) 0.0064(13) 0.0099(13) 0.0053(12)
Br1 0.01400(17) 0.03163(19) 0.02854(19) 0.00819(15) 0.01021(14) 0.00708(14)
C10 0.0170(16) 0.0179(16) 0.0187(16) 0.0080(13) 0.0095(13) 0.0047(13)
C13 0.0214(18) 0.035(2) 0.0189(17) 0.0069(15) 0.0023(14) 0.0073(15)
C11 0.0174(16) 0.0198(15) 0.0168(16) 0.0117(13) 0.0074(13) 0.0088(13)
C12 0.0208(17) 0.0209(16) 0.0164(16) 0.0083(13) 0.0064(13) 0.0091(13)
C14 0.0175(18) 0.046(2) 0.0282(19) 0.0137(17) 0.0087(15) 0.0148(16)
C15 0.0287(19) 0.037(2) 0.0187(17) 0.0097(15) 0.0105(15) 0.0219(16)
C16 0.0193(17) 0.0214(16) 0.0140(15) 0.0059(13) 0.0044(13) 0.0075(13)
Br2 0.0276(2) 0.02594(19) 0.02122(18) -0.00113(14) 0.00403(14) 0.01094(15)
C17 0.0118(15) 0.0199(16) 0.0214(17) 0.0061(14) 0.0078(13) 0.0081(13)
C18 0.0109(15) 0.0221(16) 0.0199(16) 0.0088(14) 0.0060(13) 0.0093(13)
C19 0.0124(16) 0.0217(16) 0.0221(17) 0.0042(14) 0.0048(13) 0.0043(13)
C20 0.0146(16) 0.0225(17) 0.0249(18) -0.0049(14) 0.0041(14) 0.0058(14)
C21 0.0216(18) 0.043(2) 0.0179(17) 0.0058(16) 0.0080(14) 0.0167(16)
C22 0.0201(17) 0.0312(18) 0.0239(18) 0.0145(15) 0.0130(14) 0.0148(14)
N2 0.0189(14) 0.0192(13) 0.0217(14) 0.0080(11) 0.0128(11) 0.0110(11)
C23 0.0176(16) 0.0215(16) 0.0221(17) 0.0153(14) 0.0089(14) 0.0074(13)
O2 0.0152(11) 0.0239(12) 0.0313(13) 0.0108(10) 0.0108(10) 0.0087(10)
C24 0.0204(17) 0.0204(16) 0.0322(19) 0.0133(15) 0.0120(14) 0.0072(14)
C25 0.0149(16) 0.0151(15) 0.0253(18) 0.0098(13) 0.0126(14) 0.0061(12)
C26 0.0199(16) 0.0176(15) 0.0184(16) 0.0083(13) 0.0132(14) 0.0076(13)
C27 0.0172(16) 0.0193(16) 0.0156(15) 0.0109(13) 0.0052(13) 0.0065(13)
C28 0.0224(17) 0.0208(16) 0.0121(15) 0.0090(13) 0.0082(13) 0.0109(13)
C29 0.0185(17) 0.0224(17) 0.0150(16) 0.0063(13) 0.0022(13) 0.0053(14)
C30 0.0136(16) 0.0295(17) 0.0195(16) 0.0151(14) 0.0067(13) 0.0117(14)
C31 0.0271(18) 0.0308(18) 0.0198(17) 0.0153(15) 0.0140(14) 0.0195(15)
C32 0.0215(17) 0.0227(16) 0.0131(16) 0.0074(13) 0.0055(13) 0.0100(14)
Br3 0.02626(19) 0.02175(18) 0.01976(18) 0.00271(14) 0.00921(14) 0.00996(14)
Br4 0.01645(17) 0.02453(18) 0.02805(19) 0.00826(14) 0.01365(14) 0.00662(13)

loop_
_atom_type_symbol
_atom_type_description
_atom_type_scat_dispersion_real
_atom_type_scat_dispersion_imag
_atom_type_scat_source
C C 0.0033 0.0016 'International Tables Vol C Tables 4.2.6.8 and 6.1.1.4'
H H 0.0000 0.0000 'International Tables Vol C Tables 4.2.6.8 and 6.1.1.4'
N N 0.0061 0.0033 'International Tables Vol C Tables 4.2.6.8 and 6.1.1.4'
O O 0.0106 0.0060 'International Tables Vol C Tables 4.2.6.8 and 6.1.1.4'
Br Br -0.2901 2.4595 'International Tables Vol C Tables 4.2.6.8 and 6.1.1.4'

loop_
_geom_angle_atom_site_label_1
_geom_angle_atom_site_label_2
_geom_angle_atom_site_label_3
_geom_angle
_geom_angle_site_symmetry_1
_geom_angle_site_symmetry_3
_geom_angle_publ_flag
C6 C1 C2 120.1(3) . . ?
C6 C1 N1 118.0(3) . . ?
C2 C1 N1 121.9(3) . . ?
C3 C2 C1 118.2(3) . . ?
C3 C2 C9 120.3(3) . . ?
C1 C2 C9 121.4(3) . . ?
C4 C3 C2 121.2(3) . . ?
C5 C4 C3 119.8(3) . . ?
C4 C5 C6 120.1(3) . . ?
C5 C6 C1 120.7(3) . . ?
C7 N1 C1 124.5(2) . . ?
O1 C7 N1 123.1(3) . . ?
O1 C7 C8 123.3(3) . . ?
N1 C7 C8 113.6(3) . . ?
C10 C9 C2 128.4(3) . . ?
C10 C9 Br1 117.2(2) . . ?
C2 C9 Br1 114.3(2) . . ?
C9 C10 C11 124.2(3) . . ?
C12 C13 C14 118.5(3) . . ?
C12 C11 C16 116.6(3) . . ?
C12 C11 C10 121.9(3) . . ?
C16 C11 C10 121.3(3) . . ?
C13 C12 C11 122.7(3) . . ?
C13 C12 Br2 118.0(2) . . ?
C11 C12 Br2 119.3(2) . . ?
C15 C14 C13 120.9(3) . . ?
C14 C15 C16 119.8(3) . . ?
C15 C16 C11 121.4(3) . . ?
C22 C17 C18 119.6(3) . . ?
C22 C17 N2 120.1(3) . . ?
C18 C17 N2 120.3(3) . . ?
C19 C18 C17 119.2(3) . . ?
C19 C18 C25 119.1(3) . . ?
C17 C18 C25 121.6(3) . . ?
C20 C19 C18 120.7(3) . . ?
C21 C20 C19 119.8(3) . . ?
C22 C21 C20 120.4(3) . . ?
C21 C22 C17 120.2(3) . . ?
C23 N2 C17 124.2(2) . . ?
O2 C23 N2 122.1(3) . . ?
O2 C23 C24 122.7(3) . . ?
N2 C23 C24 115.2(3) . . ?
C26 C25 C18 128.1(3) . . ?
C26 C25 Br4 117.2(2) . . ?
C18 C25 Br4 114.7(2) . . ?
C25 C26 C27 125.3(3) . . ?
C28 C27 C32 116.9(3) . . ?
C28 C27 C26 121.0(3) . . ?
C32 C27 C26 122.0(3) . . ?
C29 C28 C27 122.4(3) . . ?
C29 C28 Br3 117.7(2) . . ?
C27 C28 Br3 119.9(2) . . ?
C28 C29 C30 118.5(3) . . ?
C31 C30 C29 120.7(3) . . ?
C30 C31 C32 120.2(3) . . ?
C31 C32 C27 121.2(3) . . ?

loop_
_geom_bond_atom_site_label_1
_geom_bond_atom_site_label_2
_geom_bond_distance
_geom_bond_site_symmetry_2
_geom_bond_publ_flag
C1 C6 1.389(4) . ?
C1 C2 1.405(4) . ?
C1 N1 1.427(4) . ?
C2 C3 1.398(4) . ?
C2 C9 1.473(4) . ?
C3 C4 1.396(4) . ?
C4 C5 1.374(5) . ?
C5 C6 1.387(4) . ?
N1 C7 1.358(4) . ?
C7 O1 1.223(3) . ?
C7 C8 1.505(4) . ?
C9 C10 1.335(4) . ?
C9 Br1 1.921(3) . ?
C10 C11 1.479(4) . ?
C13 C12 1.379(4) . ?
C13 C14 1.389(5) . ?
C11 C12 1.396(4) . ?
C11 C16 1.399(4) . ?
C12 Br2 1.904(3) . ?
C14 C15 1.366(5) . ?
C15 C16 1.388(4) . ?
C17 C22 1.394(4) . ?
C17 C18 1.402(4) . ?
C17 N2 1.421(4) . ?
C18 C19 1.391(4) . ?
C18 C25 1.486(4) . ?
C19 C20 1.384(4) . ?
C20 C21 1.382(5) . ?
C21 C22 1.381(5) . ?
N2 C23 1.358(4) . ?
C23 O2 1.230(3) . ?
C23 C24 1.495(4) . ?
C25 C26 1.336(4) . ?
C25 Br4 1.918(3) . ?
C26 C27 1.474(4) . ?
C27 C28 1.395(4) . ?
C27 C32 1.402(4) . ?
C28 C29 1.380(4) . ?
C28 Br3 1.904(3) . ?
C29 C30 1.400(4) . ?
C30 C31 1.356(4) . ?
C31 C32 1.389(4) . ?

loop_
_geom_torsion_atom_site_label_1
_geom_torsion_atom_site_label_2
_geom_torsion_atom_site_label_3
_geom_torsion_atom_site_label_4
_geom_torsion
_geom_torsion_site_symmetry_1
_geom_torsion_site_symmetry_2
_geom_torsion_site_symmetry_3
_geom_torsion_site_symmetry_4
_geom_torsion_publ_flag
C6 C1 C2 C3 -1.4(4) . . . . ?
N1 C1 C2 C3 -179.6(2) . . . . ?
C6 C1 C2 C9 174.4(3) . . . . ?
N1 C1 C2 C9 -3.8(4) . . . . ?
C1 C2 C3 C4 1.6(4) . . . . ?
C9 C2 C3 C4 -174.2(3) . . . . ?
C2 C3 C4 C5 -0.9(4) . . . . ?
C3 C4 C5 C6 -0.1(4) . . . . ?
C4 C5 C6 C1 0.3(4) . . . . ?
C2 C1 C6 C5 0.5(4) . . . . ?
N1 C1 C6 C5 178.7(3) . . . . ?
C6 C1 N1 C7 120.9(3) . . . . ?
C2 C1 N1 C7 -60.9(4) . . . . ?
C1 N1 C7 O1 1.6(4) . . . . ?
C1 N1 C7 C8 -179.4(3) . . . . ?
C3 C2 C9 C10 117.7(3) . . . . ?
C1 C2 C9 C10 -58.0(4) . . . . ?
C3 C2 C9 Br1 -58.2(3) . . . . ?
C1 C2 C9 Br1 126.1(2) . . . . ?
C2 C9 C10 C11 -4.5(5) . . . . ?
Br1 C9 C10 C11 171.3(2) . . . . ?
C9 C10 C11 C12 144.1(3) . . . . ?
C9 C10 C11 C16 -40.9(4) . . . . ?
C14 C13 C12 C11 -0.9(5) . . . . ?
C14 C13 C12 Br2 178.4(2) . . . . ?
C16 C11 C12 C13 1.9(4) . . . . ?
C10 C11 C12 C13 177.2(3) . . . . ?
C16 C11 C12 Br2 -177.4(2) . . . . ?
C10 C11 C12 Br2 -2.1(4) . . . . ?
C12 C13 C14 C15 -1.0(5) . . . . ?
C13 C14 C15 C16 1.8(5) . . . . ?
C14 C15 C16 C11 -0.7(5) . . . . ?
C12 C11 C16 C15 -1.1(4) . . . . ?
C10 C11 C16 C15 -176.4(3) . . . . ?
C22 C17 C18 C19 1.9(4) . . . . ?
N2 C17 C18 C19 -176.9(3) . . . . ?
C22 C17 C18 C25 -174.1(3) . . . . ?
N2 C17 C18 C25 7.0(4) . . . . ?
C17 C18 C19 C20 -2.6(4) . . . . ?
C25 C18 C19 C20 173.5(3) . . . . ?
C18 C19 C20 C21 2.5(5) . . . . ?
C19 C20 C21 C22 -1.7(5) . . . . ?
C20 C21 C22 C17 1.0(5) . . . . ?
C18 C17 C22 C21 -1.1(4) . . . . ?
N2 C17 C22 C21 177.7(3) . . . . ?
C22 C17 N2 C23 57.4(4) . . . . ?
C18 C17 N2 C23 -123.8(3) . . . . ?
C17 N2 C23 O2 -1.3(4) . . . . ?
C17 N2 C23 C24 176.7(3) . . . . ?
C19 C18 C25 C26 -116.1(3) . . . . ?
C17 C18 C25 C26 59.9(4) . . . . ?
C19 C18 C25 Br4 60.6(3) . . . . ?
C17 C18 C25 Br4 -123.4(3) . . . . ?
C18 C25 C26 C27 2.9(5) . . . . ?
Br4 C25 C26 C27 -173.8(2) . . . . ?
C25 C26 C27 C28 -144.9(3) . . . . ?
C25 C26 C27 C32 38.8(4) . . . . ?
C32 C27 C28 C29 -1.3(4) . . . . ?
C26 C27 C28 C29 -177.8(3) . . . . ?
C32 C27 C28 Br3 -180.0(2) . . . . ?
C26 C27 C28 Br3 3.6(4) . . . . ?
C27 C28 C29 C30 0.1(4) . . . . ?
Br3 C28 C29 C30 178.7(2) . . . . ?
C28 C29 C30 C31 0.9(4) . . . . ?
C29 C30 C31 C32 -0.5(4) . . . . ?
C30 C31 C32 C27 -0.8(4) . . . . ?
C28 C27 C32 C31 1.7(4) . . . . ?
C26 C27 C32 C31 178.1(3) . . . . ?
